data_4117997
loop_
_publ_author_name
'Jinhua Huang'
'Jessica R. Yang'
'Jin Zhang'
'Jiong Yang'

_publ_section_title
;
 Total Synthesis of the Potent cAMP Signaling Agonist (-)-Alotaketal A
;
_journal_name_full 'Journal of the American Chemical Society'
_journal_page_first 8806
_journal_page_last 8809
_journal_paper_doi 10.1021/ja303529z
_journal_volume 134
_journal_year 2012
_chemical_absolute_configuration ab
_chemical_formula_sum 'C11 H15 Cl O3'
_chemical_formula_weight 230.68
_chemical_name_systematic
;
 ?
;
_space_group_IT_number 80
_symmetry_cell_setting tetragonal
_symmetry_space_group_name_Hall 'I 4bw'
_symmetry_space_group_name_H-M 'I 41'
_atom_sites_solution_hydrogens geom
_atom_sites_solution_primary direct
_atom_sites_solution_secondary difmap
_audit_creation_method SHELXL-97
_cell_angle_alpha 90.00
_cell_angle_beta 90.00
_cell_angle_gamma 90.00
_cell_formula_units_Z 8
_cell_length_a 18.2294(4)
_cell_length_b 18.2294(4)
_cell_length_c 7.0465(3)
_cell_measurement_reflns_used 9954
_cell_measurement_temperature 110(2)
_cell_measurement_theta_max 62.08
_cell_measurement_theta_min 4.85
_cell_volume 2341.63(12)
_computing_cell_refinement 'Bruker FRAMBO'
_computing_data_collection 'Bruker FRAMBO'
_computing_data_reduction 'Bruker SAINT'
_computing_molecular_graphics 'Bruker SHELXTL'
_computing_publication_material 'Bruker SHELXTL'
_computing_structure_refinement 'SHELXL-97 (Sheldrick, 2008)'
_computing_structure_solution 'SHELXS-97 (Sheldrick, 2008)'
_diffrn_ambient_temperature 110(2)
_diffrn_measured_fraction_theta_full 0.961
_diffrn_measured_fraction_theta_max 0.961
_diffrn_measurement_device_type 'MWPC area detector'
_diffrn_measurement_method '\f and \w scans'
_diffrn_radiation_monochromator graphite
_diffrn_radiation_source 'fine-focus sealed tube'
_diffrn_radiation_type CuK\a
_diffrn_radiation_wavelength 1.54178
_diffrn_reflns_av_R_equivalents 0.0441
_diffrn_reflns_av_sigmaI/netI 0.0218
_diffrn_reflns_limit_h_max 20
_diffrn_reflns_limit_h_min -20
_diffrn_reflns_limit_k_max 20
_diffrn_reflns_limit_k_min -20
_diffrn_reflns_limit_l_max 7
_diffrn_reflns_limit_l_min -7
_diffrn_reflns_number 21338
_diffrn_reflns_theta_full 59.95
_diffrn_reflns_theta_max 59.95
_diffrn_reflns_theta_min 6.74
_exptl_absorpt_coefficient_mu 2.785
_exptl_absorpt_correction_T_max 0.9464
_exptl_absorpt_correction_T_min 0.7681
_exptl_absorpt_correction_type multi-scan
_exptl_absorpt_process_details sadabs
_exptl_crystal_colour 'colorless '
_exptl_crystal_density_diffrn 1.309
_exptl_crystal_description 'plate     '
_exptl_crystal_F_000 976
_exptl_crystal_size_max 0.10
_exptl_crystal_size_mid 0.05
_exptl_crystal_size_min 0.02
_refine_diff_density_max 0.840
_refine_diff_density_min -0.186
_refine_diff_density_rms 0.052
_refine_ls_abs_structure_details 'Flack H D (1983), Acta Cryst. A39, 876-881'
_refine_ls_abs_structure_Flack 0.03(2)
_refine_ls_extinction_method none
_refine_ls_goodness_of_fit_ref 1.077
_refine_ls_hydrogen_treatment constr
_refine_ls_matrix_type full
_refine_ls_number_parameters 138
_refine_ls_number_reflns 1655
_refine_ls_number_restraints 1
_refine_ls_restrained_S_all 1.077
_refine_ls_R_factor_all 0.0414
_refine_ls_R_factor_gt 0.0390
_refine_ls_shift/su_max 0.001
_refine_ls_shift/su_mean 0.000
_refine_ls_structure_factor_coef Fsqd
_refine_ls_weighting_details 'calc w=1/[\s^2^(Fo^2^)+(0.0561P)^2^+2.9662P] where P=(Fo^2^+2Fc^2^)/3'
_refine_ls_weighting_scheme calc
_refine_ls_wR_factor_gt 0.0962
_refine_ls_wR_factor_ref 0.0974
_reflns_number_gt 1559
_reflns_number_total 1655
_reflns_threshold_expression >2sigma(I)
_cod_data_source_file ja303529z_si_002.cif
_cod_data_source_block jy
_cod_database_code 4117997

loop_
_symmetry_equiv_pos_as_xyz
'x, y, z'
'-y+1/2, x, z+3/4'
'y+1/2, -x, z+3/4'
'-x, -y, z'
'x+1/2, y+1/2, z+1/2'
'-y+1, x+1/2, z+5/4'
'y+1, -x+1/2, z+5/4'
'-x+1/2, -y+1/2, z+1/2'

loop_
_atom_site_label
_atom_site_type_symbol
_atom_site_fract_x
_atom_site_fract_y
_atom_site_fract_z
_atom_site_U_iso_or_equiv
_atom_site_adp_type
_atom_site_occupancy
_atom_site_symmetry_multiplicity
_atom_site_calc_flag
_atom_site_refinement_flags
Cl1 Cl 0.98377(4) 1.10593(4) 1.11908(12) 0.0296(2) Uani 1 1 d .
O1 O 0.81849(12) 1.04046(12) 0.5265(3) 0.0243(5) Uani 1 1 d .
O2 O 0.86569(15) 1.15455(14) 0.5138(4) 0.0356(6) Uani 1 1 d .
O3 O 0.78936(12) 0.81906(12) 0.8158(3) 0.0274(6) Uani 1 1 d .
H3 H 0.7994 0.7861 0.8951 0.041 Uiso 1 1 calc R
C1 C 0.8927(3) 0.8003(2) 0.5123(7) 0.0443(10) Uani 1 1 d .
H1A H 0.9106 0.8086 0.3829 0.066 Uiso 1 1 calc R
H1B H 0.8467 0.7726 0.5077 0.066 Uiso 1 1 calc R
H1C H 0.9294 0.7724 0.5840 0.066 Uiso 1 1 calc R
C2 C 0.87964(18) 0.87338(18) 0.6084(6) 0.0269(8) Uani 1 1 d .
C3 C 0.89572(18) 0.93579(19) 0.5233(6) 0.0290(8) Uani 1 1 d .
H3A H 0.9148 0.9336 0.3980 0.035 Uiso 1 1 calc R
C4 C 0.88580(17) 1.01024(17) 0.6116(5) 0.0225(7) Uani 1 1 d .
H4 H 0.9286 1.0423 0.5802 0.027 Uiso 1 1 calc R
C5 C 0.87664(16) 1.00482(17) 0.8280(5) 0.0194(7) Uani 1 1 d .
H5 H 0.9251 0.9887 0.8796 0.023 Uiso 1 1 calc R
C6 C 0.86051(19) 1.07870(18) 0.9165(4) 0.0224(7) Uani 1 1 d .
C7 C 0.92371(19) 1.1309(2) 0.9252(5) 0.0276(8) Uani 1 1 d .
H7A H 0.9053 1.1815 0.9442 0.033 Uiso 1 1 calc R
H7B H 0.9512 1.1295 0.8041 0.033 Uiso 1 1 calc R
C8 C 0.79585(19) 1.0978(2) 0.9850(5) 0.0289(8) Uani 1 1 d .
H8A H 0.7893 1.1450 1.0401 0.035 Uiso 1 1 calc R
H8B H 0.7559 1.0645 0.9791 0.035 Uiso 1 1 calc R
C9 C 0.8175(2) 1.11221(19) 0.4839(5) 0.0272(8) Uani 1 1 d .
H9 H 0.7746 1.1308 0.4247 0.033 Uiso 1 1 calc R
C10 C 0.84878(17) 0.87080(18) 0.8070(5) 0.0236(8) Uani 1 1 d .
H10 H 0.8884 0.8536 0.8945 0.028 Uiso 1 1 calc R
C11 C 0.82228(17) 0.94450(16) 0.8760(5) 0.0217(7) Uani 1 1 d .
H11A H 0.8151 0.9426 1.0152 0.026 Uiso 1 1 calc R
H11B H 0.7744 0.9558 0.8168 0.026 Uiso 1 1 calc R

loop_
_atom_site_aniso_label
_atom_site_aniso_U_11
_atom_site_aniso_U_22
_atom_site_aniso_U_33
_atom_site_aniso_U_23
_atom_site_aniso_U_13
_atom_site_aniso_U_12
Cl1 0.0245(4) 0.0311(5) 0.0332(5) -0.0041(4) -0.0050(4) -0.0012(4)
O1 0.0247(12) 0.0259(12) 0.0225(12) 0.0013(10) -0.0012(10) -0.0018(10)
O2 0.0505(16) 0.0257(13) 0.0308(14) 0.0026(11) 0.0013(12) -0.0036(13)
O3 0.0223(11) 0.0218(12) 0.0381(15) 0.0054(10) -0.0089(10) -0.0078(10)
C1 0.060(3) 0.024(2) 0.049(2) -0.0110(18) 0.012(2) 0.0002(19)
C2 0.0246(16) 0.0236(18) 0.0326(19) -0.0075(16) 0.0010(16) 0.0012(14)
C3 0.0298(18) 0.0243(19) 0.033(2) -0.0033(15) 0.0091(16) -0.0005(15)
C4 0.0194(15) 0.0250(17) 0.0232(18) -0.0001(16) 0.0050(14) 0.0013(13)
C5 0.0148(15) 0.0225(16) 0.0209(18) 0.0002(13) 0.0039(13) 0.0014(13)
C6 0.0267(18) 0.0258(17) 0.0147(17) 0.0037(13) -0.0089(13) -0.0002(15)
C7 0.0318(19) 0.0254(18) 0.025(2) -0.0027(14) -0.0030(15) -0.0048(16)
C8 0.0257(19) 0.035(2) 0.026(2) -0.0053(16) -0.0010(15) 0.0049(16)
C9 0.040(2) 0.0217(18) 0.0201(18) 0.0000(15) 0.0042(15) 0.0039(17)
C10 0.0173(16) 0.0237(17) 0.030(2) 0.0036(14) -0.0045(14) -0.0047(15)
C11 0.0188(16) 0.0249(16) 0.0213(17) 0.0002(15) 0.0001(14) -0.0029(13)

loop_
_atom_type_symbol
_atom_type_description
_atom_type_scat_dispersion_real
_atom_type_scat_dispersion_imag
_atom_type_scat_source
C C 0.0181 0.0091 'International Tables Vol C Tables 4.2.6.8 and 6.1.1.4'
H H 0.0000 0.0000 'International Tables Vol C Tables 4.2.6.8 and 6.1.1.4'
O O 0.0492 0.0322 'International Tables Vol C Tables 4.2.6.8 and 6.1.1.4'
Cl Cl 0.3639 0.7018 'International Tables Vol C Tables 4.2.6.8 and 6.1.1.4'

loop_
_geom_angle_atom_site_label_1
_geom_angle_atom_site_label_2
_geom_angle_atom_site_label_3
_geom_angle
C9 O1 C4 117.8(3)
C10 O3 H3 109.5
C2 C1 H1A 109.5
C2 C1 H1B 109.5
H1A C1 H1B 109.5
C2 C1 H1C 109.5
H1A C1 H1C 109.5
H1B C1 H1C 109.5
C3 C2 C10 122.1(3)
C3 C2 C1 121.4(4)
C10 C2 C1 116.5(3)
C2 C3 C4 124.3(4)
C2 C3 H3A 117.8
C4 C3 H3A 117.8
O1 C4 C3 105.6(3)
O1 C4 C5 109.7(2)
C3 C4 C5 111.4(3)
O1 C4 H4 110.0
C3 C4 H4 110.0
C5 C4 H4 110.0
C6 C5 C11 115.2(3)
C6 C5 C4 111.9(3)
C11 C5 C4 109.8(3)
C6 C5 H5 106.5
C11 C5 H5 106.5
C4 C5 H5 106.5
C8 C6 C7 120.3(3)
C8 C6 C5 124.0(3)
C7 C6 C5 115.7(3)
C6 C7 Cl1 109.7(2)
C6 C7 H7A 109.7
Cl1 C7 H7A 109.7
C6 C7 H7B 109.7
Cl1 C7 H7B 109.7
H7A C7 H7B 108.2
C6 C8 H8A 120.0
C6 C8 H8B 120.0
H8A C8 H8B 120.0
O2 C9 O1 125.7(3)
O2 C9 H9 117.1
O1 C9 H9 117.1
O3 C10 C11 109.2(3)
O3 C10 C2 110.0(3)
C11 C10 C2 113.0(3)
O3 C10 H10 108.2
C11 C10 H10 108.2
C2 C10 H10 108.2
C10 C11 C5 111.4(3)
C10 C11 H11A 109.4
C5 C11 H11A 109.4
C10 C11 H11B 109.4
C5 C11 H11B 109.4
H11A C11 H11B 108.0

loop_
_geom_bond_atom_site_label_1
_geom_bond_atom_site_label_2
_geom_bond_distance
Cl1 C7 1.809(3)
O1 C9 1.342(4)
O1 C4 1.473(4)
O2 C9 1.188(4)
O3 C10 1.438(4)
O3 H3 0.8400
C1 C2 1.513(5)
C1 H1A 0.9800
C1 H1B 0.9800
C1 H1C 0.9800
C2 C3 1.319(5)
C2 C10 1.509(5)
C3 C4 1.504(5)
C3 H3A 0.9500
C4 C5 1.537(5)
C4 H4 1.0000
C5 C6 1.513(5)
C5 C11 1.519(4)
C5 H5 1.0000
C6 C8 1.321(5)
C6 C7 1.496(5)
C7 H7A 0.9900
C7 H7B 0.9900
C8 H8A 0.9500
C8 H8B 0.9500
C9 H9 0.9500
C10 C11 1.508(4)
C10 H10 1.0000
C11 H11A 0.9900
C11 H11B 0.9900

loop_
_geom_torsion_atom_site_label_1
_geom_torsion_atom_site_label_2
_geom_torsion_atom_site_label_3
_geom_torsion_atom_site_label_4
_geom_torsion
C10 C2 C3 C4 0.2(5)
C1 C2 C3 C4 -178.6(3)
C9 O1 C4 C3 -141.1(3)
C9 O1 C4 C5 98.7(3)
C2 C3 C4 O1 -102.4(4)
C2 C3 C4 C5 16.7(5)
O1 C4 C5 C6 -58.8(3)
C3 C4 C5 C6 -175.4(3)
O1 C4 C5 C11 70.4(3)
C3 C4 C5 C11 -46.2(3)
C11 C5 C6 C8 -18.6(5)
C4 C5 C6 C8 107.7(3)
C11 C5 C6 C7 160.8(3)
C4 C5 C6 C7 -72.9(3)
C8 C6 C7 Cl1 101.4(3)
C5 C6 C7 Cl1 -78.0(3)
C4 O1 C9 O2 -2.3(5)
C3 C2 C10 O3 135.9(3)
C1 C2 C10 O3 -45.3(4)
C3 C2 C10 C11 13.5(5)
C1 C2 C10 C11 -167.6(3)
O3 C10 C11 C5 -166.9(3)
C2 C10 C11 C5 -44.2(4)
C6 C5 C11 C10 -171.3(3)
C4 C5 C11 C10 61.3(3)
